data_2013829
loop_
_publ_author_name
'Yilmaz, Veysel T.'
'Caglar, Sema'
'Harrison, William T. A.'

_publ_section_title
;
 Bis(saccharinato-\k<i>N</i>)zinc(II) complexes with
 <i>N</i>,<i>N</i>'-bidentate 2-aminomethylpyridine and
 2-aminoethylpyridine
;
_journal_issue 1
_journal_name_full 'Acta Crystallographica Section C'
_journal_page_first m35
_journal_page_last m38
_journal_paper_doi 10.1107/S0108270103027653
_journal_volume 60
_journal_year 2004
_chemical_formula_iupac '[Zn (C7 H4 N O3 S)2 (C6 H8 N2)2]'
_chemical_formula_moiety 'C26 H24 N6 O6 S2 Zn'
_chemical_formula_sum 'C26 H24 N6 O6 S2 Zn'
_chemical_formula_weight 646.00
_chemical_name_systematic
;
trans-bis(2-aminomethylpyridine-\k^2^N,N')bis(saccharinato-\kN)zinc(II)
;
_space_group_IT_number 14
_symmetry_cell_setting monoclinic
_symmetry_space_group_name_Hall '-P 2ybc'
_symmetry_space_group_name_H-M 'P 1 21/c 1'
_atom_sites_solution_hydrogens geom
_atom_sites_solution_primary direct
_atom_sites_solution_secondary difmap
_audit_creation_method SHELXL-97
_cell_angle_alpha 90.00
_cell_angle_beta 90.2570(10)
_cell_angle_gamma 90.00
_cell_formula_units_Z 2
_cell_length_a 7.4169(4)
_cell_length_b 21.5662(10)
_cell_length_c 8.7502(4)
_cell_measurement_reflns_used 4514
_cell_measurement_temperature 293(2)
_cell_measurement_theta_max 29.21
_cell_measurement_theta_min 2.51
_cell_volume 1399.62(12)
_computing_cell_refinement 'SAINT (Bruker, 1999)'
_computing_data_collection 'SMART (Bruker, 1999)'
_computing_data_reduction SAINT
_computing_molecular_graphics 'ORTEP-3 (Farrugia, 1997)'
_computing_publication_material SHELXL97
_computing_structure_refinement 'SHELXL97 (Sheldrick, 1997)'
_computing_structure_solution 'SHELXS97 (Sheldrick, 1997)'
_diffrn_ambient_temperature 293(2)
_diffrn_measured_fraction_theta_full 0.995
_diffrn_measured_fraction_theta_max 0.995
_diffrn_measurement_device_type 'Bruker SMART 1000 CCD'
_diffrn_measurement_method \w
_diffrn_radiation_monochromator graphite
_diffrn_radiation_source 'fine-focus sealed tube'
_diffrn_radiation_type MoK\a
_diffrn_radiation_wavelength 0.71073
_diffrn_reflns_av_R_equivalents 0.0318
_diffrn_reflns_av_sigmaI/netI 0.0319
_diffrn_reflns_limit_h_max 10
_diffrn_reflns_limit_h_min -10
_diffrn_reflns_limit_k_max 30
_diffrn_reflns_limit_k_min -30
_diffrn_reflns_limit_l_max 12
_diffrn_reflns_limit_l_min -12
_diffrn_reflns_number 14105
_diffrn_reflns_theta_full 30.03
_diffrn_reflns_theta_max 30.03
_diffrn_reflns_theta_min 1.89
_diffrn_standards_decay_% 0
_diffrn_standards_interval_count 0
_diffrn_standards_number 0
_exptl_absorpt_coefficient_mu 1.079
_exptl_absorpt_correction_T_max 0.813
_exptl_absorpt_correction_T_min 0.637
_exptl_absorpt_correction_type multi-scan
_exptl_absorpt_process_details '(SADABS; Bruker, 1999)'
_exptl_crystal_colour colourless
_exptl_crystal_density_diffrn 1.533
_exptl_crystal_density_method 'not measured'
_exptl_crystal_description block
_exptl_crystal_F_000 664
_exptl_crystal_size_max 0.46
_exptl_crystal_size_mid 0.41
_exptl_crystal_size_min 0.20
_refine_diff_density_max 0.317
_refine_diff_density_min -0.232
_refine_ls_extinction_method none
_refine_ls_goodness_of_fit_ref 0.992
_refine_ls_hydrogen_treatment constr
_refine_ls_matrix_type full
_refine_ls_number_parameters 190
_refine_ls_number_reflns 4077
_refine_ls_number_restraints 0
_refine_ls_restrained_S_all 0.992
_refine_ls_R_factor_all 0.0652
_refine_ls_R_factor_gt 0.0408
_refine_ls_shift/su_max 0.001
_refine_ls_shift/su_mean 0.000
_refine_ls_structure_factor_coef Fsqd
_refine_ls_weighting_details 'calc w=1/[\s^2^(Fo^2^)+(0.0612P)^2^] where P=(Fo^2^+2Fc^2^)/3'
_refine_ls_weighting_scheme calc
_refine_ls_wR_factor_gt 0.1015
_refine_ls_wR_factor_ref 0.1105
_reflns_number_gt 2798
_reflns_number_total 4077
_reflns_threshold_expression I>2\s(I)
_cod_data_source_file ob1151.cif
_cod_data_source_block I
_cod_original_sg_symbol_H-M 'P 21/c'
_cod_database_code 2013829
_cod_database_fobs_code 2013829

loop_
_symmetry_equiv_pos_as_xyz
'x, y, z'
'-x, y+1/2, -z+1/2'
'-x, -y, -z'
'x, -y-1/2, z-1/2'

loop_
_atom_site_label
_atom_site_fract_x
_atom_site_fract_y
_atom_site_fract_z
_atom_site_U_iso_or_equiv
_atom_site_adp_type
_atom_site_calc_flag
_atom_site_refinement_flags
_atom_site_occupancy
_atom_site_disorder_assembly
_atom_site_disorder_group
_atom_site_type_symbol
Zn1 0.4884(3) 0.49061(7) 0.4850(2) 0.0457(3) Uani d P 0.50 . . Zn
S1 0.16514(6) 0.40402(2) 0.32226(6) 0.04488(14) Uani d . 1 . . S
O1 0.05939(19) 0.40975(7) 0.45979(18) 0.0543(4) Uani d . 1 . . O
O2 0.1112(2) 0.44440(7) 0.2003(2) 0.0658(4) Uani d . 1 . . O
O3 0.63285(18) 0.35190(7) 0.3461(2) 0.0603(4) Uani d . 1 . . O
N1 0.3771(2) 0.41073(7) 0.3626(2) 0.0461(4) Uani d . 1 . . N
C1 0.4689(2) 0.35778(9) 0.3295(2) 0.0451(4) Uani d . 1 . . C
C2 0.3500(3) 0.30783(9) 0.2674(2) 0.0458(4) Uani d . 1 . . C
C3 0.3957(3) 0.24874(11) 0.2201(3) 0.0615(6) Uani d . 1 . . C
H3 0.5143 0.2350 0.2259 0.074 Uiso calc R 1 . . H
C4 0.2624(4) 0.21100(11) 0.1647(3) 0.0718(7) Uani d . 1 . . C
H4 0.2918 0.1712 0.1326 0.086 Uiso calc R 1 . . H
C5 0.0856(4) 0.23048(12) 0.1550(3) 0.0719(7) Uani d . 1 . . C
H5 -0.0015 0.2039 0.1151 0.086 Uiso calc R 1 . . H
C6 0.0357(3) 0.28933(11) 0.2043(3) 0.0612(6) Uani d . 1 . . C
H6 -0.0833 0.3028 0.2006 0.073 Uiso calc R 1 . . H
C7 0.1717(3) 0.32650(9) 0.2588(2) 0.0470(4) Uani d . 1 . . C
N2 0.4287(2) 0.55675(7) 0.30872(19) 0.0434(4) Uani d . 1 . . N
N3 0.7280(2) 0.48919(8) 0.3702(2) 0.0457(4) Uani d . 1 . . N
H1 0.8237 0.5026 0.4245 0.055 Uiso d R 1 . . H
H2 0.7440 0.4485 0.3518 0.055 Uiso d R 1 . . H
C8 0.2753(3) 0.58870(10) 0.2872(3) 0.0565(6) Uani d . 1 . . C
H8 0.1916 0.5901 0.3659 0.068 Uiso calc R 1 . . H
C9 0.2374(4) 0.61923(13) 0.1545(3) 0.0695(7) Uani d . 1 . . C
H9 0.1280 0.6396 0.1409 0.083 Uiso calc R 1 . . H
C10 0.3649(4) 0.61901(17) 0.0417(3) 0.0938(11) Uani d . 1 . . C
H10 0.3457 0.6410 -0.0483 0.113 Uiso calc R 1 . . H
C11 0.5204(4) 0.58616(16) 0.0627(3) 0.0902(10) Uani d . 1 . . C
H11 0.6063 0.5846 -0.0142 0.108 Uiso calc R 1 . . H
C12 0.5490(3) 0.55561(10) 0.1977(2) 0.0498(5) Uani d . 1 . . C
C13 0.7235(3) 0.52142(15) 0.2265(3) 0.0728(8) Uani d . 1 . . C
H13 0.7421 0.4918 0.1448 0.087 Uiso calc R 1 . . H
H14 0.8223 0.5509 0.2239 0.087 Uiso calc R 1 . . H

loop_
_atom_site_aniso_label
_atom_site_aniso_U_11
_atom_site_aniso_U_22
_atom_site_aniso_U_33
_atom_site_aniso_U_12
_atom_site_aniso_U_13
_atom_site_aniso_U_23
Zn1 0.0329(5) 0.0547(9) 0.0495(8) 0.0104(5) 0.0128(4) 0.0176(5)
S1 0.0340(2) 0.0448(2) 0.0559(3) 0.00780(18) 0.0050(2) 0.0036(2)
O1 0.0370(7) 0.0616(8) 0.0643(9) 0.0058(6) 0.0121(7) -0.0064(7)
O2 0.0573(9) 0.0636(9) 0.0764(11) 0.0160(8) -0.0031(9) 0.0187(8)
O3 0.0371(7) 0.0634(9) 0.0804(12) 0.0140(6) 0.0054(7) -0.0027(8)
N1 0.0329(7) 0.0451(8) 0.0605(11) 0.0066(6) 0.0087(7) 0.0024(7)
C1 0.0391(9) 0.0487(10) 0.0477(11) 0.0095(8) 0.0101(8) 0.0045(8)
C2 0.0455(10) 0.0465(10) 0.0455(11) 0.0083(8) 0.0090(9) 0.0033(8)
C3 0.0676(14) 0.0533(12) 0.0638(14) 0.0156(11) 0.0121(12) -0.0016(10)
C4 0.096(2) 0.0487(12) 0.0705(16) 0.0033(13) 0.0151(15) -0.0117(11)
C5 0.0815(18) 0.0672(15) 0.0670(15) -0.0176(14) 0.0058(14) -0.0098(12)
C6 0.0531(13) 0.0657(14) 0.0648(15) -0.0041(11) 0.0009(11) -0.0029(11)
C7 0.0455(10) 0.0483(10) 0.0472(11) 0.0042(8) 0.0061(9) 0.0028(8)
N2 0.0356(7) 0.0473(8) 0.0473(9) 0.0061(6) 0.0083(7) 0.0092(7)
N3 0.0349(8) 0.0536(9) 0.0485(10) 0.0083(7) 0.0050(7) -0.0007(7)
C8 0.0472(11) 0.0648(13) 0.0577(13) 0.0181(10) 0.0150(10) 0.0180(10)
C9 0.0675(15) 0.0801(16) 0.0609(15) 0.0323(13) 0.0061(12) 0.0176(12)
C10 0.093(2) 0.138(3) 0.0502(15) 0.051(2) 0.0153(14) 0.0369(16)
C11 0.085(2) 0.138(3) 0.0485(14) 0.0486(18) 0.0254(13) 0.0316(16)
C12 0.0472(10) 0.0611(12) 0.0413(11) 0.0109(9) 0.0099(9) 0.0031(9)
C13 0.0535(13) 0.112(2) 0.0532(14) 0.0335(14) 0.0187(11) 0.0213(14)

loop_
_atom_type_symbol
_atom_type_description
_atom_type_scat_dispersion_real
_atom_type_scat_dispersion_imag
_atom_type_scat_source
C C 0.0033 0.0016 'International Tables Vol C Tables 4.2.6.8 and 6.1.1.4'
H H 0.0000 0.0000 'International Tables Vol C Tables 4.2.6.8 and 6.1.1.4'
N N 0.0061 0.0033 'International Tables Vol C Tables 4.2.6.8 and 6.1.1.4'
O O 0.0106 0.0060 'International Tables Vol C Tables 4.2.6.8 and 6.1.1.4'
S S 0.1246 0.1234 'International Tables Vol C Tables 4.2.6.8 and 6.1.1.4'
Zn Zn 0.2839 1.4301 'International Tables Vol C Tables 4.2.6.8 and 6.1.1.4'

loop_
_geom_angle_atom_site_label_1
_geom_angle_atom_site_label_2
_geom_angle_atom_site_label_3
_geom_angle_site_symmetry_1
_geom_angle_site_symmetry_3
_geom_angle
Zn1 Zn1 N3 3_666 . 88.4(5)
Zn1 Zn1 N3 3_666 3_666 77.5(5)
N3 Zn1 N3 . 3_666 165.85(6)
Zn1 Zn1 N2 3_666 . 84.9(5)
N3 Zn1 N2 . . 80.43(10)
N3 Zn1 N2 3_666 . 98.07(10)
Zn1 Zn1 N2 3_666 3_666 81.5(5)
N3 Zn1 N2 . 3_666 99.11(11)
N3 Zn1 N2 3_666 3_666 79.00(10)
N2 Zn1 N2 . 3_666 166.35(6)
Zn1 Zn1 N1 3_666 . 177.4(5)
N3 Zn1 N1 . . 94.26(9)
N3 Zn1 N1 3_666 . 99.89(10)
N2 Zn1 N1 . . 95.47(10)
N2 Zn1 N1 3_666 . 98.17(9)
Zn1 Zn1 N1 3_666 3_666 2.1(4)
N3 Zn1 N1 . 3_666 86.24(8)
N3 Zn1 N1 3_666 3_666 79.62(7)
N2 Zn1 N1 . 3_666 84.59(7)
N2 Zn1 N1 3_666 3_666 81.76(8)
N1 Zn1 N1 . 3_666 179.50(10)
O2 S1 O1 . . 114.69(9)
O2 S1 N1 . . 112.10(9)
O1 S1 N1 . . 109.98(9)
O2 S1 C7 . . 110.48(10)
O1 S1 C7 . . 111.06(9)
N1 S1 C7 . . 97.22(9)
C1 N1 S1 . . 111.41(14)
C1 N1 Zn1 . . 125.23(15)
S1 N1 Zn1 . . 122.80(10)
C1 N1 Zn1 . 3_666 125.61(14)
S1 N1 Zn1 . 3_666 122.38(9)
O3 C1 N1 . . 123.79(19)
O3 C1 C2 . . 123.38(17)
N1 C1 C2 . . 112.82(16)
C3 C2 C7 . . 119.2(2)
C3 C2 C1 . . 128.97(19)
C7 C2 C1 . . 111.86(17)
C4 C3 C2 . . 118.5(2)
C4 C3 H3 . . 120.8
C2 C3 H3 . . 120.8
C3 C4 C5 . . 121.7(2)
C3 C4 H4 . . 119.1
C5 C4 H4 . . 119.1
C4 C5 C6 . . 120.8(2)
C4 C5 H5 . . 119.6
C6 C5 H5 . . 119.6
C7 C6 C5 . . 116.4(2)
C7 C6 H6 . . 121.8
C5 C6 H6 . . 121.8
C6 C7 C2 . . 123.3(2)
C6 C7 S1 . . 129.98(17)
C2 C7 S1 . . 106.65(15)
C12 N2 C8 . . 118.73(17)
C12 N2 Zn1 . . 112.22(13)
C8 N2 Zn1 . . 127.88(14)
C12 N2 Zn1 . 3_666 114.47(14)
C8 N2 Zn1 . 3_666 126.71(14)
C13 N3 Zn1 . . 113.94(15)
C13 N3 Zn1 . 3_666 114.45(14)
C13 N3 H1 . . 108.8
Zn1 N3 H1 . . 114.9
Zn1 N3 H1 3_666 . 102.6
C13 N3 H2 . . 108.5
Zn1 N3 H2 . . 102.6
Zn1 N3 H2 3_666 . 114.4
H1 N3 H2 . . 107.6
N2 C8 C9 . . 122.6(2)
N2 C8 H8 . . 118.7
C9 C8 H8 . . 118.7
C8 C9 C10 . . 118.2(2)
C8 C9 H9 . . 120.9
C10 C9 H9 . . 120.9
C11 C10 C9 . . 119.3(2)
C11 C10 H10 . . 120.3
C9 C10 H10 . . 120.3
C10 C11 C12 . . 119.6(2)
C10 C11 H11 . . 120.2
C12 C11 H11 . . 120.2
N2 C12 C11 . . 121.5(2)
N2 C12 C13 . . 117.86(18)
C11 C12 C13 . . 120.6(2)
N3 C13 C12 . . 113.49(18)
N3 C13 H13 . . 108.9
C12 C13 H13 . . 108.9
N3 C13 H14 . . 108.9
C12 C13 H14 . . 108.9
H13 C13 H14 . . 107.7

loop_
_geom_bond_atom_site_label_1
_geom_bond_atom_site_label_2
_geom_bond_site_symmetry_2
_geom_bond_distance
_geom_bond_publ_flag
Zn1 Zn1 3_666 0.512(2) ?
Zn1 N3 . 2.046(3) yes
Zn1 N3 3_666 2.095(3) yes
Zn1 N2 . 2.146(3) yes
Zn1 N2 3_666 2.161(3) yes
Zn1 N1 . 2.188(2) yes
Zn1 N1 3_666 2.700(2) yes
S1 O2 . 1.4333(16) ?
S1 O1 . 1.4447(15) ?
S1 N1 . 1.6163(17) ?
S1 C7 . 1.762(2) ?
O3 C1 . 1.231(2) ?
N1 C1 . 1.361(2) ?
C1 C2 . 1.493(3) ?
C2 C3 . 1.383(3) ?
C2 C7 . 1.384(3) ?
C3 C4 . 1.368(4) ?
C3 H3 . 0.9300 ?
C4 C5 . 1.379(4) ?
C4 H4 . 0.9300 ?
C5 C6 . 1.391(3) ?
C5 H5 . 0.9300 ?
C6 C7 . 1.372(3) ?
C6 H6 . 0.9300 ?
N2 C12 . 1.322(2) ?
N2 C8 . 1.343(2) ?
N2 Zn1 3_666 2.161(3) ?
N3 C13 . 1.437(3) ?
N3 Zn1 3_666 2.095(3) ?
N3 H1 . 0.9000 ?
N3 H2 . 0.9000 ?
C8 C9 . 1.363(3) ?
C8 H8 . 0.9300 ?
C9 C10 . 1.370(3) ?
C9 H9 . 0.9300 ?
C10 C11 . 1.365(4) ?
C10 H10 . 0.9300 ?
C11 C12 . 1.368(3) ?
C11 H11 . 0.9300 ?
C12 C13 . 1.510(3) ?
C13 H13 . 0.9700 ?
C13 H14 . 0.9700 ?

loop_
_geom_hbond_atom_site_label_D
_geom_hbond_atom_site_label_H
_geom_hbond_atom_site_label_A
_geom_hbond_site_symmetry_A
_geom_hbond_distance_DH
_geom_hbond_distance_HA
_geom_hbond_distance_DA
_geom_hbond_angle_DHA
_geom_hbond_publ_flag
N3 H1 O1 3_666 0.90 2.31 3.071(2) 141.9 yes
N3 H2 O3 . 0.90 2.24 3.051(2) 149.5 yes
C8 H8 O1 3_566 0.93 2.41 3.334(3) 171.2 yes

loop_
_geom_torsion_atom_site_label_1
_geom_torsion_atom_site_label_2
_geom_torsion_atom_site_label_3
_geom_torsion_atom_site_label_4
_geom_torsion_site_symmetry_1
_geom_torsion_site_symmetry_4
_geom_torsion
O2 S1 N1 C1 . . -114.11(15)
O1 S1 N1 C1 . . 117.05(14)
C7 S1 N1 C1 . . 1.49(16)
O2 S1 N1 Zn1 . . 74.04(15)
O1 S1 N1 Zn1 . . -54.81(15)
C7 S1 N1 Zn1 . . -170.37(13)
O2 S1 N1 Zn1 . 3_666 74.34(14)
O1 S1 N1 Zn1 . 3_666 -54.50(13)
C7 S1 N1 Zn1 . 3_666 -170.06(12)
N3 Zn1 N1 C1 . . 42.97(19)
N3 Zn1 N1 C1 3_666 . -137.05(17)
N2 Zn1 N1 C1 . . 123.75(17)
N2 Zn1 N1 C1 3_666 . -56.88(19)
N3 Zn1 N1 S1 . . -146.32(12)
N3 Zn1 N1 S1 3_666 . 33.65(16)
N2 Zn1 N1 S1 . . -65.55(14)
N2 Zn1 N1 S1 3_666 . 113.83(12)
S1 N1 C1 O3 . . 177.89(17)
Zn1 N1 C1 O3 . . -10.5(3)
Zn1 N1 C1 O3 3_666 . -10.9(3)
S1 N1 C1 C2 . . -0.8(2)
Zn1 N1 C1 C2 . . 170.85(15)
Zn1 N1 C1 C2 3_666 . 170.45(13)
O3 C1 C2 C3 . . 0.5(3)
N1 C1 C2 C3 . . 179.2(2)
O3 C1 C2 C7 . . -179.29(19)
N1 C1 C2 C7 . . -0.6(2)
C7 C2 C3 C4 . . 0.7(3)
C1 C2 C3 C4 . . -179.1(2)
C2 C3 C4 C5 . . 0.0(4)
C3 C4 C5 C6 . . -1.1(4)
C4 C5 C6 C7 . . 1.4(4)
C5 C6 C7 C2 . . -0.6(3)
C5 C6 C7 S1 . . 176.67(18)
C3 C2 C7 C6 . . -0.4(3)
C1 C2 C7 C6 . . 179.4(2)
C3 C2 C7 S1 . . -178.27(17)
C1 C2 C7 S1 . . 1.6(2)
O2 S1 C7 C6 . . -62.6(2)
O1 S1 C7 C6 . . 65.9(2)
N1 S1 C7 C6 . . -179.4(2)
O2 S1 C7 C2 . . 115.08(15)
O1 S1 C7 C2 . . -116.49(15)
N1 S1 C7 C2 . . -1.80(16)
Zn1 Zn1 N2 C12 3_666 . 102.4(5)
N3 Zn1 N2 C12 . . 13.16(15)
N3 Zn1 N2 C12 3_666 . 178.93(15)
N2 Zn1 N2 C12 3_666 . 102.4(5)
N1 Zn1 N2 C12 . . -80.25(16)
N1 Zn1 N2 C12 3_666 . 100.24(15)
Zn1 Zn1 N2 C8 3_666 . -90.3(5)
N3 Zn1 N2 C8 . . -179.5(2)
N3 Zn1 N2 C8 3_666 . -13.8(2)
N2 Zn1 N2 C8 3_666 . -90.3(5)
N1 Zn1 N2 C8 . . 87.0(2)
N1 Zn1 N2 C8 3_666 . -92.5(2)
N3 Zn1 N2 Zn1 . 3_666 -89.2(5)
N3 Zn1 N2 Zn1 3_666 3_666 76.6(5)
N1 Zn1 N2 Zn1 . 3_666 177.4(5)
N1 Zn1 N2 Zn1 3_666 3_666 -2.1(4)
Zn1 Zn1 N3 C13 3_666 . -95.2(6)
N3 Zn1 N3 C13 3_666 . -95.2(6)
N2 Zn1 N3 C13 . . -10.18(18)
N2 Zn1 N3 C13 3_666 . -176.35(18)
N1 Zn1 N3 C13 . . 84.66(19)
N1 Zn1 N3 C13 3_666 . -95.32(19)
N2 Zn1 N3 Zn1 . 3_666 85.1(5)
N2 Zn1 N3 Zn1 3_666 3_666 -81.1(5)
N1 Zn1 N3 Zn1 . 3_666 179.9(6)
N1 Zn1 N3 Zn1 3_666 3_666 -0.1(5)
C12 N2 C8 C9 . . 1.0(4)
Zn1 N2 C8 C9 . . -165.5(2)
Zn1 N2 C8 C9 3_666 . 177.4(2)
N2 C8 C9 C10 . . -2.6(4)
C8 C9 C10 C11 . . 3.1(5)
C9 C10 C11 C12 . . -2.0(6)
C8 N2 C12 C11 . . 0.1(4)
Zn1 N2 C12 C11 . . 168.7(2)
Zn1 N2 C12 C11 3_666 . -176.7(2)
C8 N2 C12 C13 . . 177.8(2)
Zn1 N2 C12 C13 . . -13.7(3)
Zn1 N2 C12 C13 3_666 . 1.0(3)
C10 C11 C12 N2 . . 0.4(5)
C10 C11 C12 C13 . . -177.2(3)
Zn1 N3 C13 C12 . . 6.3(3)
Zn1 N3 C13 C12 3_666 . -9.2(3)
N2 C12 C13 N3 . . 5.4(4)
C11 C12 C13 N3 . . -176.9(3)
